data_9010771
loop_
_publ_author_name
'Perchiazzi, N.'
'Merlino, S.'

_publ_section_title
;
 The malachite-rosasite group: crystal structures of glaukosphaerite and
 pokrovskite
;
_journal_name_full 'European Journal of Mineralogy'
_journal_page_first 787
_journal_page_last 792
_journal_paper_doi 10.1127/0935-1221/2006/0018-0787
_journal_volume 18
_journal_year 2006
_chemical_formula_sum 'C H2 Mg1.76 O5'
_chemical_name_mineral Pokrovskite
_space_group_IT_number 14
_symmetry_space_group_name_Hall '-P 2yab'
_symmetry_space_group_name_H-M 'P 1 21/a 1'
_cell_angle_alpha 90
_cell_angle_beta 96.445
_cell_angle_gamma 90
_cell_formula_units_Z 4
_cell_length_a 12.2396
_cell_length_b 9.3506
_cell_length_c 3.1578
_cell_volume 359.119
_database_code_amcsd 0007185
_exptl_crystal_density_diffrn 2.530
_cod_original_formula_sum 'Mg1.76 C O5 H2'
_cod_database_code 9010771

loop_
_space_group_symop_operation_xyz
x,y,z
1/2+x,1/2-y,z
1/2-x,1/2+y,-z
-x,-y,-z

loop_
_atom_site_label
_atom_site_fract_x
_atom_site_fract_y
_atom_site_fract_z
_atom_site_occupancy
_atom_site_U_iso_or_equiv
_atom_site_type_symbol
_atom_site_attached_hydrogens
MgMe1 0.21220 0.00450 0.98300 0.88000 0.01267 Mg 0
MgMe2 0.39890 0.77100 0.57400 0.88000 0.01267 Mg 0
C 0.15030 -0.26370 0.53650 1.00000 0.07472 C 0
O1 0.14990 -0.12790 0.44480 1.00000 0.03800 O 0
O2 0.24000 -0.33770 0.53070 1.00000 0.03800 O 0
O3 0.06120 -0.32490 0.63390 1.00000 0.03800 O 0
O-H4 0.36560 0.91620 0.06200 1.00000 0.03800 O 1
O-H5 0.42940 0.62660 0.10300 1.00000 0.03800 O 1

loop_
_cod_changelog_entry_id
_cod_changelog_entry_author
_cod_changelog_entry_date
_cod_changelog_entry_text
1
;cod-tools version 3.8.0
Id: cif_guess_AMCSD_atom_types 9574 2023-05-10 09:00:05Z saulius
;
2023-05-10T18:52:43+03:00
;Derived atom types and hydrogen counts
from atom names that follow the AMCSD naming convention
(Wat == water, O-H == hydroxyl).
;

loop_
_cod_related_entry_id
_cod_related_entry_database
_cod_related_entry_code
1 AMCSD 0007185
